data_4344247
loop_
_publ_author_name
'McCarthy, T.J.'
'Zhang, X.'
'Kanatzidis, M.G.'

_publ_section_title
;
 Synthesis of Cs Cu S6 and Cs 6 Cu2 (Te S3)2 (S6)2 in molten Cs2 Sx Tey
 salts.Novel compounds containing polychalcogenide ligands
;
_journal_name_full 'Inorganic Chemistry'
_journal_page_first 2944
_journal_page_last 2948
_journal_volume 32
_journal_year 1993
_chemical_formula_sum 'Cs Cu S6'
_space_group_IT_number 2
_symmetry_space_group_name_Hall '-P 1'
_symmetry_space_group_name_H-M 'P -1'
_cell_angle_alpha 94.64
_cell_angle_beta 101.32
_cell_angle_gamma 74.04
_cell_formula_units_Z 4
_cell_length_a 10.664
_cell_length_b 11.223
_cell_length_c 7.1599
_cell_volume 807.524
_citation_journal_id_ASTM INOCAJ
_cod_data_source_file McCarthy_INOCAJ_1993_1175.cif
_cod_data_source_block Cs1Cu1S6
_cod_original_cell_volume 807.5239
_cod_original_formula_sum 'Cs1 Cu1 S6'
_cod_database_code 4344247

loop_
_symmetry_equiv_pos_as_xyz
x,y,z
-x,-y,-z

loop_
_atom_site_label
_atom_site_type_symbol
_atom_site_fract_x
_atom_site_fract_y
_atom_site_fract_z
_atom_site_occupancy
_atom_site_U_iso_or_equiv
Cs1 Cs+1 0.6976 0.57849 0.17031 1 0.0
Cu1 Cu+2 0.4928 0.3874 0.3999 1 0.0
S10 S 0.0809 0.0616 -0.1641 1 0.0
S5 S 0.8013 0.3606 0.5913 1 0.0
S2 S 0.8007 0.7303 -0.1927 1 0.0
S9 S 0.0803 0.8886 -0.2925 1 0.0
S1 S 0.621 0.7634 0.6191 1 0.0
Cs2 Cs+1 0.30248 0.92783 0.3197 1 0.0
S3 S 0.9331 0.5973 0.6809 1 0.0
S6 S 0.3751 0.5872 0.3049 1 0.0
S12 S 0.6082 0.9233 0.1562 1 0.0
S8 S 0.2004 0.7592 -0.102 1 0.0
S4 S 0.9344 0.4299 0.7843 1 0.0
S11 S 0.8021 0.8671 0.2965 1 0.0
S7 S 0.3926 0.7178 -0.153 1 0.0
Cu2 Cu+2 0.4972 0.8706 -0.154 1 0.0
